data_7704379
loop_
_publ_author_name
'Yadav, Ravi'
'Hossain, Md Elius'
'Peedika Paramban, Ramees'
'Simler, Thomas'
'Schoo, Christoph'
'Wang, Jun'
'Deacon, Glen B.'
'Junk, Peter C.'
'Roesky, Peter W.'

_publ_section_title
;
 3d-4f heterometallic complexes by the reduction of transition metal
 carbonyls with bulky Ln<sup>II</sup> amidinates.
;
_journal_issue 23
_journal_name_full 'Dalton transactions (Cambridge, England : 2003)'
_journal_page_first 7701
_journal_page_last 7707
_journal_paper_doi 10.1039/d0dt01271h
_journal_volume 49
_journal_year 2020
_chemical_formula_moiety 'C111 H140 Fe3 N8 O11 Sm2, 4(C7 H8)'
_chemical_formula_sum 'C139 H172 Fe3 N8 O11 Sm2'
_chemical_formula_weight 2599.09
_space_group_crystal_system monoclinic
_space_group_IT_number 14
_space_group_name_Hall '-P 2yn'
_space_group_name_H-M_alt 'P 1 21/n 1'
_atom_sites_solution_hydrogens geom
_audit_creation_date 2019-08-30
_audit_creation_method
;
Olex2 1.2-alpha
(compiled 2018.07.26 svn.r3523 for OlexSys, GUI svn.r5532)
;
_audit_update_record
;
2020-04-03 deposited with the CCDC.	2020-05-01 downloaded from the CCDC.
;
_cell_angle_alpha 90
_cell_angle_beta 93.692(2)
_cell_angle_gamma 90
_cell_formula_units_Z 2
_cell_length_a 17.4276(4)
_cell_length_b 20.8564(3)
_cell_length_c 18.0530(4)
_cell_measurement_reflns_used 72953
_cell_measurement_temperature 100
_cell_measurement_theta_max 28.73
_cell_measurement_theta_min 1.95
_cell_volume 6548.2(2)
_computing_cell_refinement
;
X-Area Recipe 1.33.0.0 (STOE, 2015)
;
_computing_data_collection
;
X-Area Pilatus3_SV 1.31.127.0 (STOE, 2016)
;
_computing_data_reduction
;
X-Area Integrate 1.71.0.0 (STOE, 2016)
X-Area X-Red32 1.63.2.0 (STOE, 2017) 
;
_computing_molecular_graphics 'Olex2 (Dolomanov et al., 2009)'
_computing_publication_material 'Olex2 (Dolomanov et al., 2009)'
_computing_structure_refinement 'ShelXL (Sheldrick, 2015)'
_computing_structure_solution 'ShelXT (Sheldrick, 2015)'
_diffrn_ambient_temperature 100.0
_diffrn_detector_area_resol_mean 5.81
_diffrn_detector_type 'DECTRIS PILATUS 200K'
_diffrn_measured_fraction_theta_full 0.996
_diffrn_measured_fraction_theta_max 0.919
_diffrn_measurement_device 'Eulerian 4-circle diffractometer'
_diffrn_measurement_device_type 'STOE STADIVARI'
_diffrn_measurement_method 'rotation method, \w scans'
_diffrn_radiation_type MoK\a
_diffrn_radiation_wavelength 0.71073
_diffrn_reflns_av_R_equivalents 0.0671
_diffrn_reflns_av_unetI/netI 0.0417
_diffrn_reflns_Laue_measured_fraction_full 0.996
_diffrn_reflns_Laue_measured_fraction_max 0.919
_diffrn_reflns_limit_h_max 23
_diffrn_reflns_limit_h_min -23
_diffrn_reflns_limit_k_max 28
_diffrn_reflns_limit_k_min -15
_diffrn_reflns_limit_l_max 22
_diffrn_reflns_limit_l_min -21
_diffrn_reflns_number 67255
_diffrn_reflns_point_group_measured_fraction_full 0.996
_diffrn_reflns_point_group_measured_fraction_max 0.919
_diffrn_reflns_theta_full 26.000
_diffrn_reflns_theta_max 28.614
_diffrn_reflns_theta_min 1.853
_exptl_absorpt_coefficient_mu 1.267
_exptl_absorpt_correction_T_max 0.9551
_exptl_absorpt_correction_T_min 0.4439
_exptl_absorpt_correction_type multi-scan
_exptl_absorpt_process_details 'STOE XRED, XSHAPE & LANA'
_exptl_crystal_colour 'clear red'
_exptl_crystal_colour_lustre clear
_exptl_crystal_colour_primary red
_exptl_crystal_density_diffrn 1.318
_exptl_crystal_description block
_exptl_crystal_F_000 2704
_exptl_crystal_size_max 0.329
_exptl_crystal_size_mid 0.283
_exptl_crystal_size_min 0.24
_refine_diff_density_max 1.675
_refine_diff_density_min -1.470
_refine_diff_density_rms 0.082
_refine_ls_extinction_method none
_refine_ls_goodness_of_fit_ref 1.053
_refine_ls_hydrogen_treatment constr
_refine_ls_matrix_type full
_refine_ls_number_parameters 867
_refine_ls_number_reflns 15423
_refine_ls_number_restraints 0
_refine_ls_restrained_S_all 1.053
_refine_ls_R_factor_all 0.0418
_refine_ls_R_factor_gt 0.0349
_refine_ls_shift/su_max 0.001
_refine_ls_shift/su_mean 0.000
_refine_ls_structure_factor_coef Fsqd
_refine_ls_weighting_details 'w=1/[\s^2^(Fo^2^)+(0.0622P)^2^] where P=(Fo^2^+2Fc^2^)/3'
_refine_ls_weighting_scheme calc
_refine_ls_wR_factor_gt 0.0942
_refine_ls_wR_factor_ref 0.0971
_reflns_Friedel_coverage 0.000
_reflns_number_gt 13087
_reflns_number_total 15423
_reflns_threshold_expression 'I > 2\s(I)'
_cod_data_source_file d0dt01271h2.cif
_cod_data_source_block ry235
_cod_depositor_comments 'Adding full bibliography for 7704376--7704379.cif.'
_cod_database_code 7704379
_shelx_shelxl_version_number 2018/3
_shelx_space_group_comment
;
The symmetry employed for this shelxl refinement is uniquely defined
by the following loop, which should always be used as a source of
symmetry information in preference to the above space-group names.
They are only intended as comments.
;
_shelx_estimated_absorpt_t_max 0.751
_shelx_estimated_absorpt_t_min 0.681
_olex2_refinement_description
;
1. Fixed Uiso
 At 1.2 times of:
  All C(H) groups, All C(H,H) groups
 At 1.5 times of:
  All C(H,H,H) groups
2. Others
 Fixed Sof: Fe1(0.5) Fe2(0.5) Fe3(0.5) H58A(0.5) H58(0.5) C0(0.5) O2(0.5)
 C2(0.5) O5(0.5) O6(0.5) C6(0.5) C8(0.5) O8(0.5) C9(0.5) O9(0.5) C59B(0.5)
 H59A(0.5) H59B(0.5) H59C(0.5) C60B(0.5) H60A(0.5) H60B(0.5) H60C(0.5) C3(0.5)
 O3(0.5) O4(0.5) C5(0.5) O7(0.5) C7(0.5) O10(0.5) C10(0.5) C59A(0.5) H59D(0.5)
 H59E(0.5) H59F(0.5) C60A(0.5) H60D(0.5) H60E(0.5) H60F(0.5)
3.a Ternary CH refined with riding coordinates:
 C18(H18), C21(H21), C30(H30), C33(H33), C43(H43), C46(H46), C55(H55),
 C58(H58A), C58(H58)
3.b Aromatic/amide H refined with riding coordinates:
 C11(H11), C14(H14), C15(H15), C16(H16), C26(H26), C27(H27), C28(H28),
 C36(H36), C39(H39), C40(H40), C41(H41), C51(H51), C52(H52), C53(H53), C63(H63),
  C64(H64), C65(H65), C66(H66), C67(H67), C70(H70), C71(H71), C72(H72),
 C73(H73), C74(H74)
3.c Idealised Me refined as rotating group:
 C19(H19A,H19B,H19C), C20(H20A,H20B,H20C), C22(H22A,H22B,H22C), C23(H23A,H23B,
 H23C), C31(H31A,H31B,H31C), C32(H32A,H32B,H32C), C34(H34A,H34B,H34C), C35(H35A,
 H35B,H35C), C44(H44A,H44B,H44C), C45(H45A,H45B,H45C), C47(H47A,H47B,H47C),
 C48(H48A,H48B,H48C), C56(H56A,H56B,H56C), C57(H57A,H57B,H57C), C59B(H59A,H59B,
 H59C), C60B(H60A,H60B,H60C), C59A(H59D,H59E,H59F), C60A(H60D,H60E,H60F),
 C61(H61A,H61B,H61C), C68(H68A,H68B,H68C)
;
_olex2_diffrn_ambient_temperature_device 'Oxford Cryosystems'
_olex2_submission_special_instructions 'No special instructions were received'

loop_
_space_group_symop_operation_xyz
'x, y, z'
'-x+1/2, y+1/2, -z+1/2'
'-x, -y, -z'
'x-1/2, -y-1/2, z-1/2'

loop_
_atom_site_label
_atom_site_type_symbol
_atom_site_fract_x
_atom_site_fract_y
_atom_site_fract_z
_atom_site_U_iso_or_equiv
_atom_site_adp_type
_atom_site_occupancy
_atom_site_site_symmetry_order
_atom_site_calc_flag
_atom_site_refinement_flags_posn
_atom_site_refinement_flags_adp
_atom_site_refinement_flags_occupancy
_atom_site_disorder_assembly
_atom_site_disorder_group
N1 N 0.57538(11) 0.30434(8) 0.70914(10) 0.0219(4) Uani 1 1 d . . . . .
Fe1 Fe 0.53700(3) 0.53845(3) 0.56408(3) 0.02008(12) Uani 0.5 1 d . . P C .
O1 O 0.59787(9) 0.40764(7) 0.54058(9) 0.0301(4) Uani 1 1 d . . . . .
C1 C 0.55367(13) 0.45502(10) 0.52455(13) 0.0285(5) Uani 1 1 d . . . . .
N2 N 0.56180(10) 0.21303(8) 0.64037(10) 0.0209(3) Uani 1 1 d . . . . .
Fe2 Fe 0.56282(3) 0.53846(3) 0.49525(3) 0.01977(12) Uani 0.5 1 d . . P C .
Fe3 Fe 0.54167(3) 0.51242(3) 0.42830(3) 0.02165(13) Uani 0.5 1 d . . P C .
N3 N 0.75265(11) 0.29795(8) 0.58999(10) 0.0238(4) Uani 1 1 d . . . . .
N4 N 0.68509(10) 0.24510(8) 0.49664(9) 0.0202(3) Uani 1 1 d . . . . .
C11 C 0.54972(11) 0.24446(10) 0.70262(11) 0.0223(4) Uani 1 1 d . . . . .
H11 H 0.523586 0.224756 0.741213 0.027 Uiso 1 1 calc R . . . .
C12 C 0.55467(13) 0.34218(10) 0.77106(11) 0.0266(5) Uani 1 1 d . . . . .
C13 C 0.61436(14) 0.37864(11) 0.80840(12) 0.0293(5) Uani 1 1 d . . . . .
C14 C 0.59645(18) 0.41600(12) 0.86905(13) 0.0409(6) Uani 1 1 d . . . . .
H14 H 0.635795 0.440170 0.895006 0.049 Uiso 1 1 calc R . . . .
C15 C 0.52250(19) 0.41838(14) 0.89187(14) 0.0487(8) Uani 1 1 d . . . . .
H15 H 0.511424 0.443681 0.933613 0.058 Uiso 1 1 calc R . . . .
C16 C 0.46443(18) 0.38404(14) 0.85416(14) 0.0451(7) Uani 1 1 d . . . . .
H16 H 0.413668 0.386508 0.870235 0.054 Uiso 1 1 calc R . . . .
C17 C 0.47861(15) 0.34581(11) 0.79302(13) 0.0338(5) Uani 1 1 d . . . . .
C18 C 0.41025(16) 0.31311(13) 0.75222(18) 0.0448(7) Uani 1 1 d . . . . .
H18 H 0.429237 0.291833 0.707252 0.054 Uiso 1 1 calc R . . . .
C19 C 0.3750(2) 0.26087(17) 0.7996(2) 0.0700(10) Uani 1 1 d . . . . .
H19A H 0.414530 0.229333 0.814937 0.105 Uiso 1 1 calc GR . . . .
H19B H 0.333065 0.239512 0.770365 0.105 Uiso 1 1 calc GR . . . .
H19C H 0.354787 0.280482 0.843687 0.105 Uiso 1 1 calc GR . . . .
C20 C 0.34790(19) 0.36199(18) 0.7255(2) 0.0744(11) Uani 1 1 d . . . . .
H20A H 0.325897 0.381759 0.768578 0.112 Uiso 1 1 calc GR . . . .
H20B H 0.307267 0.339971 0.695272 0.112 Uiso 1 1 calc GR . . . .
H20C H 0.370985 0.395245 0.695693 0.112 Uiso 1 1 calc GR . . . .
C21 C 0.69443(14) 0.37866(11) 0.77941(13) 0.0326(5) Uani 1 1 d . . . . .
H21 H 0.703483 0.335249 0.758136 0.039 Uiso 1 1 calc R . . . .
C22 C 0.69798(15) 0.42757(12) 0.71639(14) 0.0371(6) Uani 1 1 d . . . . .
H22A H 0.656610 0.418846 0.678369 0.056 Uiso 1 1 calc GR . . . .
H22B H 0.747773 0.424245 0.694357 0.056 Uiso 1 1 calc GR . . . .
H22C H 0.691837 0.470910 0.736135 0.056 Uiso 1 1 calc GR . . . .
C23 C 0.75952(18) 0.39176(15) 0.83912(17) 0.0541(8) Uani 1 1 d . . . . .
H23A H 0.809288 0.387461 0.817248 0.081 Uiso 1 1 calc GR . . . .
H23B H 0.756433 0.360838 0.879686 0.081 Uiso 1 1 calc GR . . . .
H23C H 0.754298 0.435344 0.858458 0.081 Uiso 1 1 calc GR . . . .
C24 C 0.53520(12) 0.14843(10) 0.63197(11) 0.0216(4) Uani 1 1 d . . . . .
C25 C 0.49097(12) 0.13237(10) 0.56611(11) 0.0223(4) Uani 1 1 d . . . . .
C26 C 0.46310(13) 0.07011(11) 0.55684(13) 0.0283(5) Uani 1 1 d . . . . .
H26 H 0.432926 0.059332 0.512904 0.034 Uiso 1 1 calc R . . . .
C27 C 0.47860(14) 0.02366(11) 0.61050(14) 0.0323(5) Uani 1 1 d . . . . .
H27 H 0.458424 -0.018423 0.603986 0.039 Uiso 1 1 calc R . . . .
C28 C 0.52409(13) 0.03937(11) 0.67411(13) 0.0302(5) Uani 1 1 d . . . . .
H28 H 0.535637 0.007136 0.710307 0.036 Uiso 1 1 calc R . . . .
C29 C 0.55326(13) 0.10106(11) 0.68629(12) 0.0257(4) Uani 1 1 d . . . . .
C30 C 0.60507(14) 0.11220(12) 0.75664(13) 0.0332(5) Uani 1 1 d . . . . .
H30 H 0.626002 0.156777 0.754754 0.040 Uiso 1 1 calc R . . . .
C31 C 0.55990(18) 0.10622(14) 0.82679(14) 0.0459(7) Uani 1 1 d . . . . .
H31A H 0.518069 0.137699 0.824738 0.069 Uiso 1 1 calc GR . . . .
H31B H 0.594453 0.114217 0.870808 0.069 Uiso 1 1 calc GR . . . .
H31C H 0.538399 0.062925 0.829497 0.069 Uiso 1 1 calc GR . . . .
C32 C 0.67302(16) 0.06541(14) 0.75956(16) 0.0463(7) Uani 1 1 d . . . . .
H32A H 0.653710 0.021287 0.759853 0.070 Uiso 1 1 calc GR . . . .
H32B H 0.705950 0.073164 0.804737 0.070 Uiso 1 1 calc GR . . . .
H32C H 0.702838 0.071865 0.715961 0.070 Uiso 1 1 calc GR . . . .
C33 C 0.47091(13) 0.18154(10) 0.50615(12) 0.0240(4) Uani 1 1 d . . . . .
H33 H 0.507935 0.217940 0.513711 0.029 Uiso 1 1 calc R . . . .
C34 C 0.38965(14) 0.20849(12) 0.51445(15) 0.0350(5) Uani 1 1 d . . . . .
H34A H 0.351699 0.174206 0.505647 0.053 Uiso 1 1 calc GR . . . .
H34B H 0.379314 0.242921 0.478237 0.053 Uiso 1 1 calc GR . . . .
H34C H 0.386231 0.225481 0.564735 0.053 Uiso 1 1 calc GR . . . .
C35 C 0.47790(14) 0.15632(12) 0.42748(12) 0.0319(5) Uani 1 1 d . . . . .
H35A H 0.528639 0.136770 0.423772 0.048 Uiso 1 1 calc GR . . . .
H35B H 0.471638 0.191870 0.392108 0.048 Uiso 1 1 calc GR . . . .
H35C H 0.437901 0.124138 0.416066 0.048 Uiso 1 1 calc GR . . . .
C36 C 0.75237(12) 0.26026(10) 0.53016(11) 0.0224(4) Uani 1 1 d . . . . .
H36 H 0.799011 0.244835 0.512248 0.027 Uiso 1 1 calc R . . . .
C37 C 0.82446(13) 0.31847(11) 0.62624(12) 0.0265(5) Uani 1 1 d . . . . .
C38 C 0.86187(13) 0.37327(11) 0.60091(12) 0.0296(5) Uani 1 1 d . . . . .
C39 C 0.92792(14) 0.39461(12) 0.64127(14) 0.0365(5) Uani 1 1 d . . . . .
H39 H 0.953590 0.431747 0.625050 0.044 Uiso 1 1 calc R . . . .
C40 C 0.95688(15) 0.36301(13) 0.70427(14) 0.0393(6) Uani 1 1 d . . . . .
H40 H 1.001353 0.378838 0.731512 0.047 Uiso 1 1 calc R . . . .
C41 C 0.92096(17) 0.30857(12) 0.72727(14) 0.0384(6) Uani 1 1 d . . . . .
H41 H 0.942260 0.286274 0.769637 0.046 Uiso 1 1 calc R . . . .
C42 C 0.85398(14) 0.28504(12) 0.69009(12) 0.0313(5) Uani 1 1 d . . . . .
C43 C 0.81704(15) 0.22339(13) 0.71570(13) 0.0363(6) Uani 1 1 d . . . . .
H43 H 0.762596 0.222534 0.694528 0.044 Uiso 1 1 calc R . . . .
C44 C 0.81603(19) 0.21829(15) 0.80000(15) 0.0494(7) Uani 1 1 d . . . . .
H44A H 0.868457 0.211245 0.821410 0.074 Uiso 1 1 calc GR . . . .
H44B H 0.783332 0.182245 0.812828 0.074 Uiso 1 1 calc GR . . . .
H44C H 0.795645 0.258092 0.819856 0.074 Uiso 1 1 calc GR . . . .
C45 C 0.8583(2) 0.16617(15) 0.68528(16) 0.0544(8) Uani 1 1 d . . . . .
H45A H 0.854761 0.167907 0.630921 0.082 Uiso 1 1 calc GR . . . .
H45B H 0.834332 0.126558 0.701685 0.082 Uiso 1 1 calc GR . . . .
H45C H 0.912463 0.167010 0.703552 0.082 Uiso 1 1 calc GR . . . .
C46 C 0.83390(14) 0.40776(11) 0.52992(13) 0.0329(5) Uani 1 1 d . . . . .
H46 H 0.778552 0.396552 0.518899 0.040 Uiso 1 1 calc R . . . .
C47 C 0.8401(3) 0.47985(15) 0.5354(2) 0.0941(17) Uani 1 1 d . . . . .
H47A H 0.811561 0.494998 0.577017 0.141 Uiso 1 1 calc GR . . . .
H47B H 0.818384 0.499224 0.489173 0.141 Uiso 1 1 calc GR . . . .
H47C H 0.894242 0.492118 0.543390 0.141 Uiso 1 1 calc GR . . . .
C48 C 0.8785(3) 0.3850(2) 0.46543(17) 0.0843(13) Uani 1 1 d . . . . .
H48A H 0.933118 0.395091 0.475278 0.126 Uiso 1 1 calc GR . . . .
H48B H 0.859011 0.406662 0.419851 0.126 Uiso 1 1 calc GR . . . .
H48C H 0.872150 0.338563 0.459506 0.126 Uiso 1 1 calc GR . . . .
C49 C 0.68169(12) 0.20456(10) 0.43226(12) 0.0212(4) Uani 1 1 d . . . . .
C50 C 0.65581(12) 0.23190(10) 0.36396(12) 0.0250(4) Uani 1 1 d . . . . .
C51 C 0.64657(15) 0.19230(11) 0.30180(14) 0.0329(5) Uani 1 1 d . . . . .
H51 H 0.628569 0.210070 0.255439 0.040 Uiso 1 1 calc R . . . .
C52 C 0.66323(14) 0.12751(12) 0.30665(13) 0.0338(5) Uani 1 1 d . . . . .
H52 H 0.656227 0.100997 0.263962 0.041 Uiso 1 1 calc R . . . .
C53 C 0.69004(13) 0.10158(11) 0.37364(13) 0.0303(5) Uani 1 1 d . . . . .
H53 H 0.702428 0.057237 0.376108 0.036 Uiso 1 1 calc R . . . .
C54 C 0.69949(12) 0.13870(10) 0.43799(12) 0.0235(4) Uani 1 1 d . . . . .
C55 C 0.72882(13) 0.10666(10) 0.51012(12) 0.0272(5) Uani 1 1 d . . . . .
H55 H 0.725595 0.138508 0.551208 0.033 Uiso 1 1 calc R . . . .
C56 C 0.81372(14) 0.08708(11) 0.50609(13) 0.0329(5) Uani 1 1 d . . . . .
H56A H 0.818265 0.056137 0.465761 0.049 Uiso 1 1 calc GR . . . .
H56B H 0.832271 0.067519 0.553253 0.049 Uiso 1 1 calc GR . . . .
H56C H 0.844607 0.125142 0.496704 0.049 Uiso 1 1 calc GR . . . .
C57 C 0.68023(15) 0.04832(12) 0.52829(15) 0.0369(6) Uani 1 1 d . . . . .
H57A H 0.625989 0.060814 0.527794 0.055 Uiso 1 1 calc GR . . . .
H57B H 0.697082 0.031985 0.577581 0.055 Uiso 1 1 calc GR . . . .
H57C H 0.686483 0.014779 0.491139 0.055 Uiso 1 1 calc GR . . . .
C58 C 0.64042(17) 0.30349(11) 0.35791(15) 0.0359(6) Uani 1 1 d . . . . .
H58A H 0.678867 0.327455 0.390799 0.043 Uiso 0.5 1 calc R . P A 2
H58 H 0.619798 0.320116 0.404632 0.043 Uiso 0.5 1 calc R . P B 1
C0 C 0.4822(6) 0.4856(8) 0.3420(11) 0.023(2) Uani 0.5 1 d . . P C 1
O2 O 0.6820(3) 0.4932(2) 0.3990(3) 0.0386(11) Uani 0.5 1 d . . P C 1
C2 C 0.6354(3) 0.5112(3) 0.4362(3) 0.0276(10) Uani 0.5 1 d . . P C 1
O5 O 0.4781(3) 0.4746(3) 0.2790(4) 0.0429(13) Uani 0.5 1 d . . P C 1
O6 O 0.5483(3) 0.6502(2) 0.4041(3) 0.0437(11) Uani 0.5 1 d . . P C 1
C6 C 0.5528(3) 0.5945(2) 0.4109(3) 0.0325(10) Uani 0.5 1 d . . P C 1
C8 C 0.5129(3) 0.6214(2) 0.5649(3) 0.0350(11) Uani 0.5 1 d . . P C 1
O8 O 0.4985(3) 0.67535(18) 0.5563(3) 0.0647(14) Uani 0.5 1 d . . P C 1
C9 C 0.6202(7) 0.5632(6) 0.5766(9) 0.030(2) Uani 0.5 1 d . . P C 1
O9 O 0.6604(2) 0.57561(18) 0.6273(2) 0.0428(9) Uani 0.5 1 d . . P C 1
C59B C 0.7270(3) 0.3373(2) 0.3440(3) 0.0369(11) Uani 0.5 1 d . . P D 1
H59A H 0.764671 0.323835 0.383576 0.055 Uiso 0.5 1 calc GR . P D 1
H59B H 0.722053 0.384131 0.344594 0.055 Uiso 0.5 1 calc GR . P D 1
H59C H 0.744111 0.323544 0.295893 0.055 Uiso 0.5 1 calc GR . P D 1
C60B C 0.5921(4) 0.3271(3) 0.2908(3) 0.0398(13) Uani 0.5 1 d . . P D 1
H60A H 0.617047 0.315463 0.245531 0.060 Uiso 0.5 1 calc GR . P D 1
H60B H 0.586859 0.373784 0.293381 0.060 Uiso 0.5 1 calc GR . P D 1
H60C H 0.541069 0.307230 0.289904 0.060 Uiso 0.5 1 calc GR . P D 1
Sm1 Sm 0.61621(2) 0.30693(2) 0.58422(2) 0.02119(5) Uani 1 1 d . . . E 2
C3 C 0.6369(4) 0.4803(3) 0.4123(3) 0.0281(10) Uani 0.5 1 d . . P C 2
O3 O 0.6966(3) 0.4621(2) 0.4032(3) 0.0389(11) Uani 0.5 1 d . . P C 2
O4 O 0.4976(4) 0.5001(2) 0.2846(4) 0.0379(12) Uani 0.5 1 d . . P C 2
C5 C 0.5038(6) 0.4883(9) 0.3398(12) 0.026(2) Uani 0.5 1 d . . P C 2
O7 O 0.5322(2) 0.66678(18) 0.4342(2) 0.0230(7) Uani 0.5 1 d . . P C 2
C7 C 0.5483(2) 0.6165(2) 0.4583(3) 0.0238(9) Uani 0.5 1 d . . P C 2
O10 O 0.7039(2) 0.5536(2) 0.5869(2) 0.0448(9) Uani 0.5 1 d . . P C 2
C10 C 0.6383(6) 0.5489(5) 0.5779(8) 0.0225(17) Uani 0.5 1 d . . P C 2
C59A C 0.5517(3) 0.3132(2) 0.3883(3) 0.0268(9) Uani 0.5 1 d . . P D 2
H59D H 0.513498 0.295137 0.351943 0.040 Uiso 0.5 1 calc GR . P D 2
H59E H 0.541477 0.359022 0.394724 0.040 Uiso 0.5 1 calc GR . P D 2
H59F H 0.548569 0.291152 0.435949 0.040 Uiso 0.5 1 calc GR . P D 2
C60A C 0.6380(4) 0.3295(3) 0.2844(3) 0.0397(13) Uani 0.5 1 d . . P D 2
H60D H 0.684223 0.316405 0.260124 0.060 Uiso 0.5 1 calc GR . P D 2
H60E H 0.635859 0.376365 0.286932 0.060 Uiso 0.5 1 calc GR . P D 2
H60F H 0.592286 0.313417 0.255807 0.060 Uiso 0.5 1 calc GR . P D 2
C61 C 0.3247(2) 0.04820(16) 0.74778(18) 0.0599(9) Uani 1 1 d . . . . .
H61A H 0.306311 0.018165 0.784451 0.090 Uiso 1 1 calc GR . . . .
H61B H 0.342859 0.087554 0.772854 0.090 Uiso 1 1 calc GR . . . .
H61C H 0.367004 0.028548 0.722682 0.090 Uiso 1 1 calc GR . . . .
C62 C 0.2609(2) 0.06384(15) 0.69235(17) 0.0530(8) Uani 1 1 d . . . . .
C63 C 0.18961(19) 0.03340(13) 0.69459(17) 0.0495(7) Uani 1 1 d . . . . .
H63 H 0.181441 0.001801 0.731161 0.059 Uiso 1 1 calc R . . . .
C64 C 0.1307(2) 0.05018(18) 0.6423(2) 0.0731(11) Uani 1 1 d . . . . .
H64 H 0.082434 0.029250 0.643939 0.088 Uiso 1 1 calc R . . . .
C65 C 0.1394(2) 0.0954(2) 0.58870(19) 0.0666(10) Uani 1 1 d . . . . .
H65 H 0.098236 0.106515 0.553997 0.080 Uiso 1 1 calc R . . . .
C66 C 0.2123(2) 0.12507(19) 0.5871(2) 0.0696(10) Uani 1 1 d . . . . .
H66 H 0.220933 0.156298 0.550265 0.084 Uiso 1 1 calc R . . . .
C67 C 0.2700(2) 0.10912(15) 0.63803(17) 0.0560(8) Uani 1 1 d . . . . .
H67 H 0.318261 0.129954 0.636094 0.067 Uiso 1 1 calc R . . . .
C68 C 0.4966(2) 0.26501(18) 1.0474(2) 0.0783(12) Uani 1 1 d . . . . .
H68A H 0.508063 0.298203 1.084950 0.117 Uiso 1 1 calc GR . . . .
H68B H 0.465340 0.231310 1.068438 0.117 Uiso 1 1 calc GR . . . .
H68C H 0.468129 0.284062 1.004292 0.117 Uiso 1 1 calc GR . . . .
C69 C 0.56988(17) 0.23679(14) 1.02405(16) 0.0452(6) Uani 1 1 d . . . . .
C70 C 0.5991(2) 0.25607(15) 0.95852(17) 0.0575(8) Uani 1 1 d . . . . .
H70 H 0.571704 0.286874 0.928433 0.069 Uiso 1 1 calc R . . . .
C71 C 0.6647(3) 0.23258(19) 0.9364(3) 0.0890(14) Uani 1 1 d . . . . .
H71 H 0.682256 0.246413 0.890319 0.107 Uiso 1 1 calc R . . . .
C72 C 0.7060(2) 0.1911(2) 0.9759(3) 0.0793(13) Uani 1 1 d . . . . .
H72 H 0.753367 0.176412 0.958984 0.095 Uiso 1 1 calc R . . . .
C73 C 0.6806(3) 0.1684(2) 1.0428(3) 0.0877(14) Uani 1 1 d . . . . .
H73 H 0.710384 0.138114 1.071534 0.105 Uiso 1 1 calc R . . . .
C74 C 0.6096(2) 0.19129(18) 1.0675(2) 0.0658(11) Uani 1 1 d . . . . .
H74 H 0.590171 0.175939 1.112171 0.079 Uiso 1 1 calc R . . . .

loop_
_atom_site_aniso_label
_atom_site_aniso_U_11
_atom_site_aniso_U_22
_atom_site_aniso_U_33
_atom_site_aniso_U_23
_atom_site_aniso_U_13
_atom_site_aniso_U_12
N1 0.0295(9) 0.0164(9) 0.0199(9) -0.0018(6) 0.0021(7) 0.0033(7)
Fe1 0.0249(3) 0.0125(3) 0.0228(3) -0.0001(2) 0.0009(2) 0.0013(2)
O1 0.0300(8) 0.0167(8) 0.0433(9) 0.0056(7) -0.0002(7) 0.0056(6)
C1 0.0282(11) 0.0179(11) 0.0395(13) 0.0018(9) 0.0027(9) 0.0031(8)
N2 0.0265(9) 0.0134(8) 0.0229(8) 0.0004(7) 0.0025(7) 0.0012(7)
Fe2 0.0226(3) 0.0124(3) 0.0241(3) 0.0013(2) 0.0002(2) 0.0021(2)
Fe3 0.0271(3) 0.0157(3) 0.0221(3) 0.0039(2) 0.0013(2) 0.0026(2)
N3 0.0312(10) 0.0198(9) 0.0204(9) -0.0032(7) 0.0019(7) 0.0034(7)
N4 0.0282(9) 0.0131(8) 0.0195(8) -0.0020(7) 0.0035(7) 0.0007(7)
C11 0.0238(10) 0.0210(11) 0.0221(10) 0.0030(8) 0.0025(8) 0.0043(8)
C12 0.0404(12) 0.0204(11) 0.0195(10) 0.0006(8) 0.0057(9) 0.0089(9)
C13 0.0483(14) 0.0187(11) 0.0204(10) -0.0006(8) -0.0015(9) 0.0079(9)
C14 0.0715(19) 0.0270(13) 0.0233(11) -0.0057(10) -0.0039(11) 0.0103(12)
C15 0.083(2) 0.0402(16) 0.0247(12) -0.0040(11) 0.0144(13) 0.0259(15)
C16 0.0635(18) 0.0425(16) 0.0314(13) 0.0013(12) 0.0192(12) 0.0197(13)
C17 0.0463(14) 0.0246(12) 0.0318(12) 0.0029(10) 0.0117(10) 0.0105(10)
C18 0.0371(14) 0.0403(16) 0.0584(18) -0.0057(13) 0.0151(13) 0.0096(11)
C19 0.060(2) 0.061(2) 0.095(3) -0.011(2) 0.0420(19) -0.0099(17)
C20 0.0508(19) 0.071(2) 0.099(3) -0.025(2) -0.0111(19) 0.0312(17)
C21 0.0407(13) 0.0226(12) 0.0331(12) -0.0086(10) -0.0090(10) 0.0034(10)
C22 0.0402(13) 0.0269(13) 0.0446(14) -0.0018(11) 0.0044(11) -0.0029(10)
C23 0.0565(18) 0.0482(18) 0.0540(18) -0.0186(14) -0.0248(14) 0.0091(14)
C24 0.0250(10) 0.0157(10) 0.0249(10) 0.0011(8) 0.0069(8) 0.0013(8)
C25 0.0256(10) 0.0185(10) 0.0232(10) 0.0019(8) 0.0053(8) -0.0003(8)
C26 0.0342(12) 0.0216(12) 0.0295(11) -0.0013(9) 0.0053(9) -0.0035(9)
C27 0.0427(13) 0.0144(11) 0.0409(13) 0.0022(10) 0.0124(11) -0.0042(9)
C28 0.0389(12) 0.0172(11) 0.0356(12) 0.0094(9) 0.0103(10) 0.0048(9)
C29 0.0310(11) 0.0206(11) 0.0259(11) 0.0045(9) 0.0056(9) 0.0051(9)
C30 0.0414(13) 0.0254(12) 0.0319(12) 0.0080(10) -0.0040(10) 0.0049(10)
C31 0.0671(19) 0.0428(17) 0.0273(13) 0.0102(11) 0.0001(12) 0.0049(14)
C32 0.0435(15) 0.0425(17) 0.0514(16) 0.0126(13) -0.0090(12) 0.0116(12)
C33 0.0286(11) 0.0187(11) 0.0245(10) 0.0019(8) -0.0003(8) -0.0024(8)
C34 0.0353(13) 0.0316(13) 0.0383(13) 0.0078(11) 0.0040(10) 0.0048(10)
C35 0.0405(13) 0.0305(13) 0.0243(11) 0.0021(9) 0.0000(9) -0.0048(10)
C36 0.0302(10) 0.0162(10) 0.0213(10) 0.0002(8) 0.0045(8) 0.0002(8)
C37 0.0316(11) 0.0262(12) 0.0214(10) -0.0061(9) 0.0002(9) 0.0048(9)
C38 0.0366(12) 0.0256(12) 0.0263(11) -0.0068(9) -0.0009(9) 0.0011(9)
C39 0.0382(13) 0.0323(14) 0.0382(13) -0.0075(11) -0.0028(10) -0.0019(10)
C40 0.0408(14) 0.0405(15) 0.0348(13) -0.0126(11) -0.0105(11) 0.0021(11)
C41 0.0469(15) 0.0418(17) 0.0252(12) -0.0030(10) -0.0088(11) 0.0076(11)
C42 0.0396(13) 0.0303(13) 0.0235(11) -0.0028(10) -0.0009(9) 0.0053(10)
C43 0.0437(14) 0.0361(15) 0.0283(12) 0.0078(11) -0.0028(10) 0.0024(11)
C44 0.072(2) 0.0444(17) 0.0336(14) 0.0069(13) 0.0146(13) 0.0122(15)
C45 0.088(2) 0.0348(16) 0.0424(16) -0.0059(13) 0.0208(15) -0.0104(16)
C46 0.0393(13) 0.0267(13) 0.0320(12) 0.0020(10) -0.0038(10) -0.0047(10)
C47 0.177(5) 0.0298(17) 0.067(2) 0.0085(16) -0.060(3) -0.018(2)
C48 0.105(3) 0.115(3) 0.0355(17) 0.0270(19) 0.0209(18) 0.043(3)
C49 0.0239(10) 0.0168(10) 0.0230(10) -0.0040(8) 0.0036(8) -0.0014(8)
C50 0.0291(11) 0.0204(11) 0.0255(10) -0.0028(9) 0.0013(8) 0.0021(8)
C51 0.0396(13) 0.0324(14) 0.0259(12) -0.0066(9) -0.0046(10) 0.0042(10)
C52 0.0382(13) 0.0318(13) 0.0311(12) -0.0141(10) -0.0010(10) 0.0013(10)
C53 0.0348(12) 0.0207(11) 0.0355(12) -0.0084(10) 0.0038(10) 0.0016(9)
C54 0.0280(10) 0.0169(10) 0.0263(10) -0.0038(8) 0.0065(8) -0.0001(8)
C55 0.0391(12) 0.0157(11) 0.0273(11) -0.0019(9) 0.0068(9) 0.0041(9)
C56 0.0401(13) 0.0267(13) 0.0320(12) 0.0007(10) 0.0033(10) 0.0052(10)
C57 0.0447(14) 0.0228(12) 0.0449(14) 0.0036(11) 0.0151(11) 0.0017(10)
C58 0.0533(16) 0.0211(13) 0.0317(13) -0.0024(9) -0.0091(11) 0.0104(10)
C0 0.016(5) 0.015(3) 0.038(4) -0.003(2) -0.007(5) 0.007(4)
O2 0.039(3) 0.039(3) 0.038(2) -0.007(2) 0.0078(19) 0.008(2)
C2 0.029(2) 0.020(3) 0.033(3) 0.004(2) -0.005(2) 0.001(2)
O5 0.046(3) 0.052(4) 0.030(2) -0.004(3) -0.002(2) 0.004(2)
O6 0.071(3) 0.019(2) 0.041(3) 0.0093(19) 0.003(2) 0.001(2)
C6 0.040(3) 0.029(3) 0.029(3) 0.007(2) 0.002(2) 0.003(2)
C8 0.044(3) 0.022(2) 0.042(3) 0.002(2) 0.018(2) 0.000(2)
O8 0.079(3) 0.0177(18) 0.105(4) 0.013(2) 0.066(3) 0.0093(19)
C9 0.029(5) 0.020(6) 0.042(3) 0.001(4) 0.007(4) 0.009(3)
O9 0.048(2) 0.040(2) 0.038(2) -0.0052(17) -0.0146(18) -0.0058(17)
C59B 0.045(3) 0.021(2) 0.046(3) 0.002(2) 0.018(2) 0.003(2)
C60B 0.063(4) 0.031(3) 0.024(3) 0.003(2) -0.001(3) 0.014(3)
Sm1 0.03151(7) 0.01467(7) 0.01784(7) 0.00217(4) 0.00495(4) 0.00739(4)
C3 0.036(3) 0.023(3) 0.025(2) 0.004(2) -0.001(2) -0.003(2)
O3 0.032(2) 0.048(3) 0.037(2) 0.008(2) 0.0120(17) 0.005(2)
O4 0.056(4) 0.034(3) 0.025(2) 0.002(2) 0.007(2) 0.004(2)
C5 0.014(5) 0.029(4) 0.035(4) 0.000(2) -0.004(5) 0.005(5)
O7 0.0239(16) 0.0130(19) 0.032(2) 0.0064(16) 0.0008(15) 0.0003(13)
C7 0.0185(19) 0.025(2) 0.028(2) -0.0017(19) 0.0010(16) -0.0012(16)
O10 0.030(2) 0.058(3) 0.045(2) -0.0099(19) -0.0024(16) -0.0093(17)
C10 0.020(5) 0.014(5) 0.034(3) -0.009(3) 0.006(3) 0.005(3)
C59A 0.030(2) 0.020(2) 0.031(2) -0.0014(17) 0.0052(18) 0.0002(16)
C60A 0.053(4) 0.035(3) 0.032(3) 0.009(2) 0.013(3) 0.002(3)
C61 0.078(2) 0.053(2) 0.0518(18) -0.0067(15) 0.0214(16) 0.0147(17)
C62 0.073(2) 0.0417(17) 0.0469(17) -0.0125(13) 0.0263(15) 0.0087(15)
C63 0.074(2) 0.0297(15) 0.0483(17) -0.0107(12) 0.0272(15) -0.0061(13)
C64 0.080(3) 0.062(2) 0.080(3) -0.037(2) 0.030(2) -0.0163(19)
C65 0.081(2) 0.070(3) 0.0494(19) -0.0102(17) 0.0128(17) 0.016(2)
C66 0.069(2) 0.076(3) 0.066(2) 0.0136(19) 0.0230(18) 0.0079(19)
C67 0.075(2) 0.0453(18) 0.0518(18) 0.0043(14) 0.0337(16) -0.0024(15)
C68 0.064(2) 0.060(2) 0.115(3) 0.010(2) 0.040(2) -0.0019(18)
C69 0.0487(16) 0.0399(16) 0.0481(16) -0.0013(13) 0.0132(12) -0.0075(12)
C70 0.087(2) 0.0394(17) 0.0483(17) 0.0016(14) 0.0238(16) -0.0037(16)
C71 0.111(4) 0.050(2) 0.113(4) -0.009(2) 0.063(3) -0.001(2)
C72 0.057(2) 0.076(3) 0.107(4) -0.025(2) 0.026(2) -0.0091(19)
C73 0.086(3) 0.072(3) 0.100(3) -0.015(3) -0.038(3) 0.023(2)
C74 0.073(3) 0.075(3) 0.0493(19) 0.0104(16) 0.0022(18) 0.0061(18)

loop_
_atom_type_symbol
_atom_type_description
_atom_type_scat_dispersion_real
_atom_type_scat_dispersion_imag
_atom_type_scat_source
C C 0.0033 0.0016 'International Tables Vol C Tables 4.2.6.8 and 6.1.1.4'
H H 0.0000 0.0000 'International Tables Vol C Tables 4.2.6.8 and 6.1.1.4'
Fe Fe 0.3463 0.8444 'International Tables Vol C Tables 4.2.6.8 and 6.1.1.4'
N N 0.0061 0.0033 'International Tables Vol C Tables 4.2.6.8 and 6.1.1.4'
O O 0.0106 0.0060 'International Tables Vol C Tables 4.2.6.8 and 6.1.1.4'
Sm Sm -0.1638 3.4418 'International Tables Vol C Tables 4.2.6.8 and 6.1.1.4'

loop_
_geom_angle_atom_site_label_1
_geom_angle_atom_site_label_2
_geom_angle_atom_site_label_3
_geom_angle
_geom_angle_site_symmetry_1
_geom_angle_site_symmetry_3
_geom_angle_publ_flag
C11 N1 C12 119.1(2) . . ?
C11 N1 Sm 93.22(12) . . ?
C12 N1 Sm 145.31(13) . . ?
C1 Fe1 C1 84.44(9) . 3_666 ?
C1 Fe1 Fe2 44.64(6) 3_666 3_666 ?
C1 Fe1 Fe2 52.14(7) . 3_666 ?
C1 Fe1 Fe3 50.65(6) 3_666 . ?
C1 Fe1 Fe3 54.86(7) . . ?
C1 Fe1 C5 98.1(6) . 3_666 ?
Fe2 Fe1 C1 65.67(8) . . ?
Fe2 Fe1 C1 65.96(7) . 3_666 ?
Fe2 Fe1 Fe2 82.66(4) . 3_666 ?
Fe2 Fe1 Fe3 112.52(5) . 3_666 ?
Fe2 Fe1 Fe3 21.42(3) . . ?
Fe2 Fe1 C0 161.9(5) . 3_666 ?
Fe2 Fe1 C8 95.7(2) . . ?
Fe2 Fe1 C9 76.6(6) . . ?
Fe2 Fe1 C5 163.6(6) . 3_666 ?
Fe2 Fe1 C10 75.1(4) . . ?
Fe3 Fe1 C1 63.89(7) 3_666 3_666 ?
Fe3 Fe1 C1 67.35(7) 3_666 . ?
Fe3 Fe1 Fe2 29.91(3) 3_666 3_666 ?
Fe3 Fe1 Fe2 61.28(2) . 3_666 ?
Fe3 Fe1 Fe3 91.17(3) 3_666 . ?
Fe3 Fe1 C0 64.3(4) 3_666 3_666 ?
Fe3 Fe1 C8 113.8(2) 3_666 . ?
Fe3 Fe1 C5 55.7(4) 3_666 3_666 ?
Fe3 Fe1 C10 147.2(4) 3_666 . ?
C0 Fe1 C1 122.2(3) 3_666 3_666 ?
C0 Fe1 C1 97.9(5) 3_666 . ?
C0 Fe1 Fe2 93.2(4) 3_666 3_666 ?
C0 Fe1 Fe3 150.1(5) 3_666 . ?
C0 Fe1 C5 10.3(6) 3_666 3_666 ?
C8 Fe1 C1 77.6(2) . 3_666 ?
C8 Fe1 C1 158.4(2) . . ?
C8 Fe1 Fe2 117.3(2) . 3_666 ?
C8 Fe1 Fe3 103.9(2) . . ?
C8 Fe1 C0 101.7(5) . 3_666 ?
C8 Fe1 C5 99.6(6) . 3_666 ?
C9 Fe1 C1 135.9(6) . 3_666 ?
C9 Fe1 C1 101.2(4) . . ?
C9 Fe1 Fe2 151.8(4) . 3_666 ?
C9 Fe1 Fe3 158.0(5) . 3_666 ?
C9 Fe1 Fe3 97.2(6) . . ?
C9 Fe1 C0 100.5(7) . 3_666 ?
C9 Fe1 C8 83.9(4) . . ?
C9 Fe1 C5 110.5(7) . 3_666 ?
C5 Fe1 Fe3 145.2(5) 3_666 . ?
C10 Fe1 C1 89.5(3) . . ?
C10 Fe1 Fe3 94.0(4) . . ?
C1 O1 Sm 150.4(2) . . ?
Fe1 C1 Fe1 95.56(9) . 3_666 ?
Fe1 C1 Fe2 80.30(8) . 3_666 ?
Fe1 C1 Fe3 77.37(8) . . ?
Fe1 C1 Fe3 52.48(6) . 3_666 ?
O1 C1 Fe1 127.9(2) . 3_666 ?
O1 C1 Fe1 136.5(2) . . ?
O1 C1 Fe2 137.8(2) . . ?
O1 C1 Fe2 132.1(2) . 3_666 ?
O1 C1 Fe3 131.5(2) . 3_666 ?
O1 C1 Fe3 130.8(2) . . ?
Fe2 C1 Fe1 78.51(9) . 3_666 ?
Fe2 C1 Fe1 37.07(4) 3_666 3_666 ?
Fe2 C1 Fe1 42.21(5) . . ?
Fe2 C1 Fe2 89.44(9) . 3_666 ?
Fe2 C1 Fe3 76.91(8) 3_666 . ?
Fe2 C1 Fe3 83.81(9) . 3_666 ?
Fe2 C1 Fe3 39.42(5) . . ?
Fe3 C1 Fe1 73.31(7) 3_666 3_666 ?
Fe3 C1 Fe1 48.02(6) . 3_666 ?
Fe3 C1 Fe2 38.82(5) 3_666 3_666 ?
Fe3 C1 Fe3 96.61(9) 3_666 . ?
C11 N2 C24 119.1(2) . . ?
C11 N2 Sm 92.44(13) . . ?
C24 N2 Sm 148.12(13) . . ?
Fe1 Fe2 Fe1 97.34(4) . 3_666 ?
Fe1 Fe2 C1 76.97(8) . 3_666 ?
Fe1 Fe2 C1 72.11(8) . . ?
Fe1 Fe2 Fe3 137.26(6) . . ?
Fe1 Fe2 C2 146.6(2) . . ?
Fe1 Fe2 C6 135.5(2) . . ?
Fe1 Fe2 C8 49.25(12) . . ?
Fe1 Fe2 C9 56.5(5) . . ?
Fe1 Fe2 C3 143.98(13) . . ?
Fe1 Fe2 C7 107.41(15) . . ?
Fe1 Fe2 C10 62.6(4) . . ?
C1 Fe2 Fe1 56.85(7) . 3_666 ?
C1 Fe2 Fe1 47.57(7) 3_666 3_666 ?
C1 Fe2 C1 90.56(9) . 3_666 ?
C1 Fe2 C6 143.5(2) . . ?
C1 Fe2 C8 69.20(14) 3_666 . ?
C1 Fe2 C8 120.40(14) . . ?
C1 Fe2 C3 119.9(2) 3_666 . ?
C1 Fe2 C3 75.9(2) . . ?
C1 Fe2 C10 87.3(4) . . ?
Fe3 Fe2 Fe1 40.01(3) . 3_666 ?
Fe3 Fe2 C1 81.54(8) . . ?
Fe3 Fe2 C1 70.14(8) . 3_666 ?
Fe3 Fe2 C2 60.37(2) . . ?
Fe3 Fe2 C6 61.96(2) . . ?
Fe3 Fe2 C8 133.38(14) . . ?
Fe3 Fe2 C9 161.6(3) . . ?
Fe3 Fe2 C3 50.19(13) . . ?
Fe3 Fe2 C7 90.5(2) . . ?
Fe3 Fe2 C10 149.9(3) . . ?
C2 Fe2 Fe1 92.2(2) . 3_666 ?
C2 Fe2 C1 87.0(2) . . ?
C2 Fe2 C1 130.3(2) . 3_666 ?
C2 Fe2 C6 75.8(2) . . ?
C2 Fe2 C8 148.5(2) . . ?
C2 Fe2 C9 101.5(4) . . ?
C6 Fe2 Fe1 91.4(2) . 3_666 ?
C6 Fe2 C1 77.4(2) . 3_666 ?
C6 Fe2 C8 87.6(2) . . ?
C8 Fe2 Fe1 115.06(13) . 3_666 ?
C9 Fe2 Fe1 148.4(5) . 3_666 ?
C9 Fe2 C1 95.2(4) . . ?
C9 Fe2 C1 128.2(3) . 3_666 ?
C9 Fe2 C6 119.4(5) . . ?
C9 Fe2 C8 63.6(3) . . ?
C7 Fe2 C1 166.0(2) . . ?
C7 Fe2 C3 107.6(2) . . ?
C7 Fe2 C10 105.1(4) . . ?
C10 Fe2 C3 100.0(3) . . ?
Fe1 Fe3 Fe1 88.83(3) 3_666 . ?
Fe1 Fe3 C1 68.09(7) 3_666 . ?
Fe1 Fe3 C1 60.17(7) 3_666 3_666 ?
Fe1 Fe3 Fe2 28.84(3) 3_666 3_666 ?
Fe1 Fe3 Fe2 60.01(2) . 3_666 ?
Fe1 Fe3 C0 59.7(5) 3_666 . ?
Fe1 Fe3 C6 134.7(2) 3_666 . ?
Fe1 Fe3 C3 121.0(2) 3_666 . ?
Fe1 Fe3 C5 69.4(5) 3_666 . ?
Fe1 Fe3 C7 126.79(11) 3_666 . ?
C1 Fe3 Fe1 56.04(7) 3_666 . ?
C1 Fe3 Fe1 47.77(6) . . ?
C1 Fe3 C1 83.39(9) 3_666 . ?
C1 Fe3 Fe2 50.39(6) . 3_666 ?
C1 Fe3 Fe2 44.74(7) 3_666 3_666 ?
C1 Fe3 C7 66.77(12) 3_666 . ?
C1 Fe3 C7 110.52(13) . . ?
Fe2 Fe3 Fe1 21.32(3) . . ?
Fe2 Fe3 Fe1 110.08(5) . 3_666 ?
Fe2 Fe3 C1 71.04(7) . 3_666 ?
Fe2 Fe3 C1 59.04(7) . . ?
Fe2 Fe3 Fe2 81.29(4) . 3_666 ?
Fe2 Fe3 C0 162.3(4) . . ?
Fe2 Fe3 C2 73.4(2) . . ?
Fe2 Fe3 C6 75.0(2) . . ?
Fe2 Fe3 C3 95.2(2) . . ?
Fe2 Fe3 C5 171.1(5) . . ?
Fe2 Fe3 C7 52.31(12) . . ?
C0 Fe3 Fe1 144.3(4) . . ?
C0 Fe3 C1 121.9(5) . . ?
C0 Fe3 C1 91.4(4) . 3_666 ?
C0 Fe3 Fe2 87.2(5) . 3_666 ?
C2 Fe3 Fe1 140.4(2) . 3_666 ?
C2 Fe3 Fe1 90.7(2) . . ?
C2 Fe3 C1 82.7(2) . . ?
C2 Fe3 C1 144.1(2) . 3_666 ?
C2 Fe3 Fe2 133.1(2) . 3_666 ?
C2 Fe3 C0 124.0(4) . . ?
C2 Fe3 C6 84.8(3) . . ?
C6 Fe3 Fe1 88.6(2) . . ?
C6 Fe3 C1 81.5(2) . 3_666 ?
C6 Fe3 C1 134.2(2) . . ?
C6 Fe3 Fe2 125.9(2) . 3_666 ?
C6 Fe3 C0 101.6(5) . . ?
C3 Fe3 Fe1 108.6(2) . . ?
C3 Fe3 C1 83.1(2) . . ?
C3 Fe3 C7 111.1(2) . . ?
C5 Fe3 Fe1 155.6(4) . . ?
C5 Fe3 C1 126.6(6) . . ?
C5 Fe3 C3 92.5(4) . . ?
C5 Fe3 C7 120.4(6) . . ?
C7 Fe3 Fe1 63.89(12) . . ?
C36 N3 C37 120.0(2) . . ?
C36 N3 Sm 93.41(13) . . ?
C37 N3 Sm 146.42(14) . . ?
C36 N4 C49 120.0(2) . . ?
C36 N4 Sm 92.07(12) . . ?
C49 N4 Sm 147.89(13) . . ?
N1 C11 N2 117.9(2) . . ?
N1 C11 H11 121.1 . . ?
N2 C11 H11 121.1 . . ?
C13 C12 N1 116.8(2) . . ?
C17 C12 N1 122.5(2) . . ?
C17 C12 C13 120.7(2) . . ?
C12 C13 C21 119.7(5) . . ?
C14 C13 C12 118.5(2) . . ?
C14 C13 C21 121.7(2) . . ?
C13 C14 H14 119.5 . . ?
C15 C14 C13 121.0(3) . . ?
C15 C14 H14 119.5 . . ?
C14 C15 H15 119.9 . . ?
C14 C15 C16 120.2(2) . . ?
C16 C15 H15 119.9 . . ?
C15 C16 H16 119.2 . . ?
C15 C16 C17 121.6(3) . . ?
C17 C16 H16 119.2 . . ?
C12 C17 C18 124.1(2) . . ?
C16 C17 C12 118.1(2) . . ?
C16 C17 C18 117.8(2) . . ?
C17 C18 H18 107.6 . . ?
C17 C18 C19 112.2(3) . . ?
C17 C18 C20 111.6(2) . . ?
C19 C18 H18 107.6 . . ?
C19 C18 C20 110.1(3) . . ?
C20 C18 H18 107.6 . . ?
C18 C19 H19A 109.5 . . ?
C18 C19 H19B 109.5 . . ?
C18 C19 H19C 109.5 . . ?
H19A C19 H19B 109.5 . . ?
H19A C19 H19C 109.5 . . ?
H19B C19 H19C 109.5 . . ?
C18 C20 H20A 109.5 . . ?
C18 C20 H20B 109.5 . . ?
C18 C20 H20C 109.5 . . ?
H20A C20 H20B 109.5 . . ?
H20A C20 H20C 109.5 . . ?
H20B C20 H20C 109.5 . . ?
C13 C21 H21 107.6 . . ?
C13 C21 C22 109.7(2) . . ?
C13 C21 C23 114.2(2) . . ?
C22 C21 H21 107.6 . . ?
C22 C21 C23 109.8(2) . . ?
C23 C21 H21 107.6 . . ?
C21 C22 H22A 109.5 . . ?
C21 C22 H22B 109.5 . . ?
C21 C22 H22C 109.5 . . ?
H22A C22 H22B 109.5 . . ?
H22A C22 H22C 109.5 . . ?
H22B C22 H22C 109.5 . . ?
C21 C23 H23A 109.5 . . ?
C21 C23 H23B 109.5 . . ?
C21 C23 H23C 109.5 . . ?
H23A C23 H23B 109.5 . . ?
H23A C23 H23C 109.5 . . ?
H23B C23 H23C 109.5 . . ?
C25 C24 N2 117.9(2) . . ?
C29 C24 N2 121.9(2) . . ?
C29 C24 C25 120.2(2) . . ?
C24 C25 C33 121.9(2) . . ?
C26 C25 C24 119.3(2) . . ?
C26 C25 C33 118.9(2) . . ?
C25 C26 H26 119.4 . . ?
C27 C26 C25 121.2(2) . . ?
C27 C26 H26 119.4 . . ?
C26 C27 H27 120.4 . . ?
C26 C27 C28 119.2(2) . . ?
C28 C27 H27 120.4 . . ?
C27 C28 H28 119.0 . . ?
C27 C28 C29 122.0(2) . . ?
C29 C28 H28 119.0 . . ?
C24 C29 C30 124.3(2) . . ?
C28 C29 C24 118.2(2) . . ?
C28 C29 C30 117.4(2) . . ?
C29 C30 H30 108.1 . . ?
C29 C30 C31 111.4(2) . . ?
C29 C30 C32 110.2(2) . . ?
C31 C30 H30 108.1 . . ?
C32 C30 H30 108.1 . . ?
C32 C30 C31 110.8(2) . . ?
C30 C31 H31A 109.5 . . ?
C30 C31 H31B 109.5 . . ?
C30 C31 H31C 109.5 . . ?
H31A C31 H31B 109.5 . . ?
H31A C31 H31C 109.5 . . ?
H31B C31 H31C 109.5 . . ?
C30 C32 H32A 109.5 . . ?
C30 C32 H32B 109.5 . . ?
C30 C32 H32C 109.5 . . ?
H32A C32 H32B 109.5 . . ?
H32A C32 H32C 109.5 . . ?
H32B C32 H32C 109.5 . . ?
C25 C33 H33 107.4 . . ?
C25 C33 C34 110.4(2) . . ?
C25 C33 C35 113.7(2) . . ?
C34 C33 H33 107.4 . . ?
C35 C33 H33 107.4 . . ?
C35 C33 C34 110.2(2) . . ?
C33 C34 H34A 109.5 . . ?
C33 C34 H34B 109.5 . . ?
C33 C34 H34C 109.5 . . ?
H34A C34 H34B 109.5 . . ?
H34A C34 H34C 109.5 . . ?
H34B C34 H34C 109.5 . . ?
C33 C35 H35A 109.5 . . ?
C33 C35 H35B 109.5 . . ?
C33 C35 H35C 109.5 . . ?
H35A C35 H35B 109.5 . . ?
H35A C35 H35C 109.5 . . ?
H35B C35 H35C 109.5 . . ?
N3 C36 H36 121.1 . . ?
N4 C36 N3 117.9(2) . . ?
N4 C36 H36 121.1 . . ?
C38 C37 N3 120.1(2) . . ?
C38 C37 C42 120.9(2) . . ?
C42 C37 N3 118.9(2) . . ?
C37 C38 C46 121.9(2) . . ?
C39 C38 C37 118.3(2) . . ?
C39 C38 C46 119.8(2) . . ?
C38 C39 H39 119.2 . . ?
C40 C39 C38 121.5(2) . . ?
C40 C39 H39 119.2 . . ?
C39 C40 H40 120.2 . . ?
C41 C40 C39 119.6(2) . . ?
C41 C40 H40 120.2 . . ?
C40 C41 H41 119.1 . . ?
C40 C41 C42 121.9(2) . . ?
C42 C41 H41 119.1 . . ?
C37 C42 C43 121.6(2) . . ?
C41 C42 C37 117.8(2) . . ?
C41 C42 C43 120.5(2) . . ?
C42 C43 H43 107.9 . . ?
C42 C43 C44 113.2(2) . . ?
C44 C43 H43 107.9 . . ?
C45 C43 C42 109.6(2) . . ?
C45 C43 H43 107.9 . . ?
C45 C43 C44 110.0(2) . . ?
C43 C44 H44A 109.5 . . ?
C43 C44 H44B 109.5 . . ?
C43 C44 H44C 109.5 . . ?
H44A C44 H44B 109.5 . . ?
H44A C44 H44C 109.5 . . ?
H44B C44 H44C 109.5 . . ?
C43 C45 H45A 109.5 . . ?
C43 C45 H45B 109.5 . . ?
C43 C45 H45C 109.5 . . ?
H45A C45 H45B 109.5 . . ?
H45A C45 H45C 109.5 . . ?
H45B C45 H45C 109.5 . . ?
C38 C46 H46 108.0 . . ?
C47 C46 C38 113.5(2) . . ?
C47 C46 H46 108.0 . . ?
C47 C46 C48 108.9(3) . . ?
C48 C46 C38 110.3(2) . . ?
C48 C46 H46 108.0 . . ?
C46 C47 H47A 109.5 . . ?
C46 C47 H47B 109.5 . . ?
C46 C47 H47C 109.5 . . ?
H47A C47 H47B 109.5 . . ?
H47A C47 H47C 109.5 . . ?
H47B C47 H47C 109.5 . . ?
C46 C48 H48A 109.5 . . ?
C46 C48 H48B 109.5 . . ?
C46 C48 H48C 109.5 . . ?
H48A C48 H48B 109.5 . . ?
H48A C48 H48C 109.5 . . ?
H48B C48 H48C 109.5 . . ?
C50 C49 N4 117.7(2) . . ?
C50 C49 C54 121.0(2) . . ?
C54 C49 N4 121.1(2) . . ?
C49 C50 C58 120.4(2) . . ?
C51 C50 C49 118.7(2) . . ?
C51 C50 C58 120.9(2) . . ?
C50 C51 H51 119.5 . . ?
C52 C51 C50 121.0(2) . . ?
C52 C51 H51 119.5 . . ?
C51 C52 H52 120.1 . . ?
C53 C52 C51 119.8(2) . . ?
C53 C52 H52 120.1 . . ?
C52 C53 H53 119.1 . . ?
C52 C53 C54 121.8(2) . . ?
C54 C53 H53 119.1 . . ?
C49 C54 C55 123.4(2) . . ?
C53 C54 C49 117.7(2) . . ?
C53 C54 C55 118.9(2) . . ?
C54 C55 H55 108.1 . . ?
C54 C55 C56 110.3(2) . . ?
C54 C55 C57 111.9(2) . . ?
C56 C55 H55 108.1 . . ?
C57 C55 H55 108.1 . . ?
C57 C55 C56 110.2(2) . . ?
C55 C56 H56A 109.5 . . ?
C55 C56 H56B 109.5 . . ?
C55 C56 H56C 109.5 . . ?
H56A C56 H56B 109.5 . . ?
H56A C56 H56C 109.5 . . ?
H56B C56 H56C 109.5 . . ?
C55 C57 H57A 109.5 . . ?
C55 C57 H57B 109.5 . . ?
C55 C57 H57C 109.5 . . ?
H57A C57 H57B 109.5 . . ?
H57A C57 H57C 109.5 . . ?
H57B C57 H57C 109.5 . . ?
C50 C58 H58A 109.9 . . ?
C50 C58 H58 110.6 . . ?
C50 C58 C59B 105.3(2) . . ?
C50 C58 C59A 104.8(2) . . ?
C59B C58 H58 110.6 . . ?
C60B C58 C50 117.6(3) . . ?
C60B C58 H58 110.6 . . ?
C60B C58 C59B 101.6(4) . . ?
C59A C58 H58A 109.9 . . ?
C60A C58 C50 115.7(3) . . ?
C60A C58 H58A 109.9 . . ?
C60A C58 C59A 106.5(3) . . ?
Fe1 C0 Fe3 56.0(6) 3_666 . ?
O5 C0 Fe1 149.0(12) . 3_666 ?
O5 C0 Fe3 149.3(9) . . ?
Fe3 C2 Fe2 46.22(14) . . ?
O2 C2 Fe2 179.3(5) . . ?
O2 C2 Fe3 134.0(6) . . ?
Fe3 C6 Fe2 43.00(11) . . ?
O6 C6 Fe2 133.6(4) . . ?
O6 C6 Fe3 168.7(5) . . ?
Fe1 C8 Fe2 35.00(9) . . ?
O8 C8 Fe1 171.7(5) . . ?
O8 C8 Fe2 136.8(4) . . ?
Fe1 C9 Fe2 46.8(4) . . ?
O9 C9 Fe1 135.6(12) . . ?
O9 C9 Fe2 175.2(7) . . ?
C58 C59B H59A 109.5 . . ?
C58 C59B H59B 109.5 . . ?
C58 C59B H59C 109.5 . . ?
H59A C59B H59B 109.5 . . ?
H59A C59B H59C 109.5 . . ?
H59B C59B H59C 109.5 . . ?
C58 C60B H60A 109.5 . . ?
C58 C60B H60B 109.5 . . ?
C58 C60B H60C 109.5 . . ?
H60A C60B H60B 109.5 . . ?
H60A C60B H60C 109.5 . . ?
H60B C60B H60C 109.5 . . ?
N1 Sm N2 56.20(6) . . ?
N1 Sm N4 142.11(6) . . ?
N1 Sm O7 77.11(9) . 3_666 ?
O1 Sm N1 107.68(6) . . ?
O1 Sm N2 147.78(6) . . ?
O1 Sm N3 101.94(6) . . ?
O1 Sm N4 109.45(6) . . ?
O1 Sm O7 69.39(9) . 3_666 ?
N2 Sm O7 79.31(9) . 3_666 ?
N3 Sm N1 108.16(6) . . ?
N3 Sm N2 109.53(6) . . ?
N3 Sm N4 56.65(6) . . ?
N3 Sm O7 171.12(9) . 3_666 ?
N4 Sm N2 93.82(6) . . ?
N4 Sm O7 123.44(10) . 3_666 ?
Fe3 C3 Fe2 34.65(13) . . ?
O3 C3 Fe2 143.9(5) . . ?
O3 C3 Fe3 178.0(6) . . ?
Fe3 C5 Fe1 54.9(6) . 3_666 ?
O4 C5 Fe3 145.3(2) . . ?
Fe2 C7 Fe3 37.22(9) . . ?
O7 C7 Fe2 174.2(4) . . ?
O7 C7 Fe3 141.0(4) . . ?
Fe1 C10 Fe2 42.3(3) . . ?
O10 C10 Fe1 177.8(9) . . ?
O10 C10 Fe2 137.6(10) . . ?
C58 C59A H59D 109.5 . . ?
C58 C59A H59E 109.5 . . ?
C58 C59A H59F 109.5 . . ?
H59D C59A H59E 109.5 . . ?
H59D C59A H59F 109.5 . . ?
H59E C59A H59F 109.5 . . ?
C58 C60A H60D 109.5 . . ?
C58 C60A H60E 109.5 . . ?
C58 C60A H60F 109.5 . . ?
H60D C60A H60E 109.5 . . ?
H60D C60A H60F 109.5 . . ?
H60E C60A H60F 109.5 . . ?
H61A C61 H61B 109.5 . . ?
H61A C61 H61C 109.5 . . ?
H61B C61 H61C 109.5 . . ?
C62 C61 H61A 109.5 . . ?
C62 C61 H61B 109.5 . . ?
C62 C61 H61C 109.5 . . ?
C63 C62 C61 120.6(3) . . ?
C67 C62 C61 121.1(3) . . ?
C67 C62 C63 118.3(3) . . ?
C62 C63 H63 120.5 . . ?
C64 C63 C62 118.9(3) . . ?
C64 C63 H63 120.5 . . ?
C63 C64 H64 118.6 . . ?
C65 C64 C63 122.9(4) . . ?
C65 C64 H64 118.6 . . ?
C64 C65 H65 121.4 . . ?
C64 C65 C66 117.2(4) . . ?
C66 C65 H65 121.4 . . ?
C65 C66 H66 119.8 . . ?
C67 C66 C65 120.4(3) . . ?
C67 C66 H66 119.8 . . ?
C62 C67 H67 118.8 . . ?
C66 C67 C62 122.4(3) . . ?
C66 C67 H67 118.8 . . ?
H68A C68 H68B 109.5 . . ?
H68A C68 H68C 109.5 . . ?
H68B C68 H68C 109.5 . . ?
C69 C68 H68A 109.5 . . ?
C69 C68 H68B 109.5 . . ?
C69 C68 H68C 109.5 . . ?
C70 C69 C68 119.9(3) . . ?
C70 C69 C74 119.1(3) . . ?
C74 C69 C68 121.0(3) . . ?
C69 C70 H70 119.2 . . ?
C71 C70 C69 121.5(4) . . ?
C71 C70 H70 119.2 . . ?
C70 C71 H71 118.8 . . ?
C72 C71 C70 122.3(4) . . ?
C72 C71 H71 118.8 . . ?
C71 C72 H72 119.9 . . ?
C71 C72 C73 120.2(4) . . ?
C73 C72 H72 119.9 . . ?
C72 C73 H73 120.4 . . ?
C72 C73 C74 119.1(4) . . ?
C74 C73 H73 120.4 . . ?
C69 C74 C73 117.6(4) . . ?
C69 C74 H74 121.2 . . ?
C73 C74 H74 121.2 . . ?

loop_
_geom_bond_atom_site_label_1
_geom_bond_atom_site_label_2
_geom_bond_distance
_geom_bond_site_symmetry_2
_geom_bond_publ_flag
N1 C11 1.329(3) . ?
N1 C12 1.433(3) . ?
N1 Sm 2.409(2) . ?
Fe1 C1 2.180(2) 3_666 ?
Fe1 C1 1.910(2) . ?
Fe1 Fe2 1.3485(8) . ?
Fe1 Fe2 2.5509(8) 3_666 ?
Fe1 Fe3 1.7462(8) 3_666 ?
Fe1 Fe3 2.5171(8) . ?
Fe1 C0 1.82(2) 3_666 ?
Fe1 C8 1.781(5) . ?
Fe1 C9 1.54(2) . ?
Fe1 C5 1.99(2) 3_666 ?
Fe1 C10 1.781(11) . ?
O1 C1 1.275(3) . ?
O1 Sm 2.259(2) . ?
C1 Fe2 2.043(2) 3_666 ?
C1 Fe2 1.829(2) . ?
C1 Fe3 2.109(2) . ?
C1 Fe3 2.032(2) 3_666 ?
N2 C11 1.329(3) . ?
N2 C24 1.430(3) . ?
N2 Sm 2.426(2) . ?
Fe2 Fe3 1.3544(8) . ?
Fe2 C2 1.798(6) . ?
Fe2 C6 1.918(5) . ?
Fe2 C8 2.339(5) . ?
Fe2 C9 1.80(2) . ?
Fe2 C3 2.372(7) . ?
Fe2 C7 1.772(5) . ?
Fe2 C10 1.937(13) . ?
Fe3 C0 1.90(2) . ?
Fe3 C2 1.631(5) . ?
Fe3 C6 1.753(5) . ?
Fe3 C3 1.830(7) . ?
Fe3 C5 1.76(2) . ?
Fe3 C7 2.239(5) . ?
N3 C36 1.336(3) . ?
N3 C37 1.440(3) . ?
N3 Sm 2.381(2) . ?
N4 C36 1.323(3) . ?
N4 C49 1.435(3) . ?
N4 Sm 2.418(2) . ?
C11 H11 0.9500 . ?
C12 C13 1.423(3) . ?
C12 C17 1.410(3) . ?
C13 C14 1.396(3) . ?
C13 C21 1.522(3) . ?
C14 H14 0.9500 . ?
C14 C15 1.379(4) . ?
C15 H15 0.9500 . ?
C15 C16 1.383(4) . ?
C16 H16 0.9500 . ?
C16 C17 1.396(3) . ?
C17 C18 1.521(4) . ?
C18 H18 1.0000 . ?
C18 C19 1.538(4) . ?
C18 C20 1.544(4) . ?
C19 H19A 0.9800 . ?
C19 H19B 0.9800 . ?
C19 H19C 0.9800 . ?
C20 H20A 0.9800 . ?
C20 H20B 0.9800 . ?
C20 H20C 0.9800 . ?
C21 H21 1.0000 . ?
C21 C22 1.532(3) . ?
C21 C23 1.538(3) . ?
C22 H22A 0.9800 . ?
C22 H22B 0.9800 . ?
C22 H22C 0.9800 . ?
C23 H23A 0.9800 . ?
C23 H23B 0.9800 . ?
C23 H23C 0.9800 . ?
C24 C25 1.415(3) . ?
C24 C29 1.413(3) . ?
C25 C26 1.392(3) . ?
C25 C33 1.516(3) . ?
C26 H26 0.9500 . ?
C26 C27 1.384(3) . ?
C27 H27 0.9500 . ?
C27 C28 1.392(3) . ?
C28 H28 0.9500 . ?
C28 C29 1.396(3) . ?
C29 C30 1.528(3) . ?
C30 H30 1.0000 . ?
C30 C31 1.539(4) . ?
C30 C32 1.533(3) . ?
C31 H31A 0.9800 . ?
C31 H31B 0.9800 . ?
C31 H31C 0.9800 . ?
C32 H32A 0.9800 . ?
C32 H32B 0.9800 . ?
C32 H32C 0.9800 . ?
C33 H33 1.0000 . ?
C33 C34 1.540(3) . ?
C33 C35 1.527(3) . ?
C34 H34A 0.9800 . ?
C34 H34B 0.9800 . ?
C34 H34C 0.9800 . ?
C35 H35A 0.9800 . ?
C35 H35B 0.9800 . ?
C35 H35C 0.9800 . ?
C36 H36 0.9500 . ?
C37 C38 1.407(3) . ?
C37 C42 1.415(3) . ?
C38 C39 1.395(3) . ?
C38 C46 1.522(3) . ?
C39 H39 0.9500 . ?
C39 C40 1.382(3) . ?
C40 H40 0.9500 . ?
C40 C41 1.374(4) . ?
C41 H41 0.9500 . ?
C41 C42 1.398(3) . ?
C42 C43 1.523(4) . ?
C43 H43 1.0000 . ?
C43 C44 1.527(3) . ?
C43 C45 1.514(4) . ?
C44 H44A 0.9800 . ?
C44 H44B 0.9800 . ?
C44 H44C 0.9800 . ?
C45 H45A 0.9800 . ?
C45 H45B 0.9800 . ?
C45 H45C 0.9800 . ?
C46 H46 1.0000 . ?
C46 C47 1.510(4) . ?
C46 C48 1.517(4) . ?
C47 H47A 0.9800 . ?
C47 H47B 0.9800 . ?
C47 H47C 0.9800 . ?
C48 H48A 0.9800 . ?
C48 H48B 0.9800 . ?
C48 H48C 0.9800 . ?
C49 C50 1.406(3) . ?
C49 C54 1.410(3) . ?
C50 C51 1.394(3) . ?
C50 C58 1.520(3) . ?
C51 H51 0.9500 . ?
C51 C52 1.384(3) . ?
C52 H52 0.9500 . ?
C52 C53 1.379(3) . ?
C53 H53 0.9500 . ?
C53 C54 1.397(3) . ?
C54 C55 1.523(3) . ?
C55 H55 1.0000 . ?
C55 C56 1.541(3) . ?
C55 C57 1.530(3) . ?
C56 H56A 0.9800 . ?
C56 H56B 0.9800 . ?
C56 H56C 0.9800 . ?
C57 H57A 0.9800 . ?
C57 H57B 0.9800 . ?
C57 H57C 0.9800 . ?
C58 H58A 1.0000 . ?
C58 H58 1.0000 . ?
C58 C59B 1.698(6) . ?
C58 C60B 1.513(6) . ?
C58 C59A 1.686(5) . ?
C58 C60A 1.432(6) . ?
C0 O5 1.16(2) . ?
O2 C2 1.150(7) . ?
O6 C6 1.170(6) . ?
C8 O8 1.161(6) . ?
C9 O9 1.145(15) . ?
C59B H59A 0.9800 . ?
C59B H59B 0.9800 . ?
C59B H59C 0.9800 . ?
C60B H60A 0.9800 . ?
C60B H60B 0.9800 . ?
C60B H60C 0.9800 . ?
Sm O7 2.644(3) 3_666 ?
C3 O3 1.130(8) . ?
O4 C5 1.03(2) . ?
O7 C7 1.162(6) . ?
O10 C10 1.148(12) . ?
C59A H59D 0.9800 . ?
C59A H59E 0.9800 . ?
C59A H59F 0.9800 . ?
C60A H60D 0.9800 . ?
C60A H60E 0.9800 . ?
C60A H60F 0.9800 . ?
C61 H61A 0.9800 . ?
C61 H61B 0.9800 . ?
C61 H61C 0.9800 . ?
C61 C62 1.483(5) . ?
C62 C63 1.399(4) . ?
C62 C67 1.378(4) . ?
C63 H63 0.9500 . ?
C63 C64 1.394(5) . ?
C64 H64 0.9500 . ?
C64 C65 1.367(5) . ?
C65 H65 0.9500 . ?
C65 C66 1.414(5) . ?
C66 H66 0.9500 . ?
C66 C67 1.359(5) . ?
C67 H67 0.9500 . ?
C68 H68A 0.9800 . ?
C68 H68B 0.9800 . ?
C68 H68C 0.9800 . ?
C68 C69 1.492(4) . ?
C69 C70 1.378(4) . ?
C69 C74 1.388(4) . ?
C70 H70 0.9500 . ?
C70 C71 1.329(5) . ?
C71 H71 0.9500 . ?
C71 C72 1.306(6) . ?
C72 H72 0.9500 . ?
C72 C73 1.396(6) . ?
C73 H73 0.9500 . ?
C73 C74 1.424(6) . ?
C74 H74 0.9500 . ?
